data_1008493
loop_
_publ_author_name
'Le Lirzin, A'
'Quiang, X'
'Darriet, J'
'Soubeyroux, J L'
'Kaiser, V'
'Pebler, J'
'Babel, D'

_publ_section_title
;
Structural and magnetic properties of 1D bimetallic chains in
Ba~2~CaCoFe~2~F~14~ and Ba~2~CaCoCr~2~F~14~
;
_journal_coden_ASTM EJSCE5
_journal_name_full
;
European Journal of Solid State Inorganic Chemistry
;
_journal_page_first 791
_journal_page_last 803
_journal_volume 27
_journal_year 1990
_chemical_formula_structural 'Ba2 Ca (Ca0.170 Co0.830) Fe2 F14'
_chemical_formula_sum 'Ba2 Ca1.17 Co0.83 F14 Fe2'
_chemical_name_systematic
;
Barium calcium cobalt iron(III) fluoride (2/1.2/0.8/2/14)
;
_space_group_IT_number 15
_symmetry_cell_setting monoclinic
_symmetry_Int_Tables_number 15
_symmetry_space_group_name_Hall '-C 2yc'
_symmetry_space_group_name_H-M 'C 1 2/c 1'
_cell_angle_alpha 90
_cell_angle_beta 91.22(3)
_cell_angle_gamma 90
_cell_formula_units_Z 4
_cell_length_a 13.780(4)
_cell_length_b 5.395(1)
_cell_length_c 14.970(2)
_cell_volume 1112.7
_refine_ls_R_factor_all 0.036
_cod_original_formula_sum 'Ba2 Ca1.17 Co.83 F14 Fe2'
_cod_database_code 1008493

loop_
_symmetry_equiv_pos_as_xyz
x,y,z
-x,y,1/2-z
-x,-y,-z
x,-y,1/2+z
1/2+x,1/2+y,z
1/2-x,1/2+y,1/2-z
1/2-x,1/2-y,-z
1/2+x,1/2-y,1/2+z

loop_
_atom_site_aniso_label
_atom_site_aniso_U_11
_atom_site_aniso_U_12
_atom_site_aniso_U_13
_atom_site_aniso_U_22
_atom_site_aniso_U_23
_atom_site_aniso_U_33
Ba1 0.0096(1) 0.0016(1) -0.0002(1) 0.0131(1) -0.0010(1) 0.0134(1)
Ca1 0.0122(4) 0. 0.0012(3) 0.0102(4) 0. 0.0084(3)
Ca2 0.0095(3) 0.0003(2) 0.0004(2) 0.0089(3) -0.0020(2) 0.0091(3)
Co1 0.0095(3) 0.0003(2) 0.0004(2) 0.0089(3) -0.0020(2) 0.0091(3)
Fe1 0.0084(2) -0.0003(2) -0.0008(1) 0.0085(2) 0.0005(1) 0.0093(2)
F1 0.0154(10) -0.0021(9) 0.0030(8) 0.0164(10) 0.0007(8) 0.0125(9)
F2 0.0214(12) 0.0046(9) -0.0019(9) 0.0165(11) -0.0018(8) 0.0129(9)
F3 0.0178(11) 0.0036(9) 0.0030(9) 0.0144(10) 0.0079(9) 0.0219(11)
F4 0.0187(11) -0.0015(9) 0.0027(9) 0.0132(10) -0.0051(8) 0.0165(10)
F5 0.0097(9) 0.0012(9) -0.0005(8) 0.0199(11) 0.0074(9) 0.0177(10)
F6 0.0119(10) -0.0013(10) -0.0081(10) 0.0224(12) -0.0011(12) 0.0363(14)
F7 0.0178(11) 0.0031(9) 0.0009(8) 0.0208(12) -0.0028(8) 0.0127(9)

loop_
_atom_site_label
_atom_site_type_symbol
_atom_site_symmetry_multiplicity
_atom_site_Wyckoff_symbol
_atom_site_fract_x
_atom_site_fract_y
_atom_site_fract_z
_atom_site_occupancy
_atom_site_attached_hydrogens
_atom_site_calc_flag
Ba1 Ba2+ 8 f 0.1919(1) 0.9537(1) 0.1200(1) 1. 0 d
Ca1 Ca2+ 4 e 0. 0.4410(2) 0.25 1. 0 d
Ca2 Ca2+ 4 b 0. 0.5 0. 0.170(9) 0 d
Co1 Co2+ 4 b 0. 0.5 0. 0.830(9) 0 d
Fe1 Fe3+ 8 f 0.3817(1) 0.4930(1) 0.1235(1) 1. 0 d
F1 F1- 8 f 0.1614(2) 0.2088(4) 0.2786(1) 1. 0 d
F2 F1- 8 f 0.4167(2) 0.3169(4) 0.0167(1) 1. 0 d
F3 F1- 8 f 0.3743(2) 0.2155(5) 0.2024(2) 1. 0 d
F4 F1- 8 f 0.3751(2) 0.2044(4) 0.5484(1) 1. 0 d
F5 F1- 8 f 0.5104(2) 0.4113(4) 0.6579(2) 1. 0 d
F6 F1- 8 f 0.2497(2) 0.4438(5) 0.0856(2) 1. 0 d
F7 F1- 8 f 0.4430(2) 0.0841(5) 0.3800(1) 1. 0 d

loop_
_atom_type_symbol
_atom_type_oxidation_number
Ba2+ 2.000
Ca2+ 2.000
Co2+ 2.000
Fe3+ 3.000
F1- -1.000
